data_4328825
loop_
_publ_author_name
'Nadia Marino'
'Donatella Armentano'
'Giovanni De Munno'
'Joan Cano'
'Francesc Lloret'
'Miguel Julve'

_publ_section_title
;
 Synthesis, Structure, and Magnetic Properties of Regular Alternating
 \m-bpm/di-\m-X Copper(II) Chains (bpm = 2,2'-bipyrimidine; X = OH, F)
;
_journal_name_full 'Inorganic Chemistry'
_journal_page_first 4323
_journal_page_last 4334
_journal_paper_doi 10.1021/ic202740b
_journal_volume 51
_journal_year 2012
_chemical_formula_moiety 'C8 H10 Cu F N5 O5, C8 H12 Cu F N4 O3, N O3, 2(H2 O)'
_chemical_formula_sum 'C16 H26 Cu2 F2 N10 O13'
_chemical_formula_weight 731.55
_chemical_name_systematic
; 
 ? 
;
_space_group_IT_number 9
_symmetry_cell_setting monoclinic
_symmetry_space_group_name_Hall 'C -2yc'
_symmetry_space_group_name_H-M 'C 1 c 1'
_atom_sites_solution_hydrogens geom
_atom_sites_solution_primary patterson
_atom_sites_solution_secondary difmap
_audit_creation_method SHELXL-97
_cell_angle_alpha 90.00
_cell_angle_beta 106.1610(10)
_cell_angle_gamma 90.00
_cell_formula_units_Z 4
_cell_length_a 22.4518(4)
_cell_length_b 14.2483(4)
_cell_length_c 8.6925(2)
_cell_measurement_reflns_used 8606
_cell_measurement_temperature 293(2)
_cell_measurement_theta_max 63.147
_cell_measurement_theta_min 5.515
_cell_volume 2670.85(11)
_computing_cell_refinement 'Bruker SMART'
_computing_data_collection 'Bruker SMART'
_computing_data_reduction 'Bruker SAINT'
_computing_molecular_graphics 'Bruker SHELXTL'
_computing_publication_material 'Bruker SHELXTL'
_computing_structure_refinement 'SHELXL-97 (Sheldrick, 1997)'
_computing_structure_solution 'SHELXS-97 (Sheldrick, 1990)'
_diffrn_ambient_temperature 293(2)
_diffrn_measured_fraction_theta_full 0.992
_diffrn_measured_fraction_theta_max 0.992
_diffrn_measurement_device_type 'X8APEXII CCD area detector'
_diffrn_measurement_method 'phi and omega scans'
_diffrn_radiation_monochromator graphite
_diffrn_radiation_source 'fine-focus sealed tube'
_diffrn_radiation_type MoK\a
_diffrn_radiation_wavelength 0.71073
_diffrn_reflns_av_R_equivalents 0.0223
_diffrn_reflns_av_sigmaI/netI 0.0389
_diffrn_reflns_limit_h_max 32
_diffrn_reflns_limit_h_min -30
_diffrn_reflns_limit_k_max 16
_diffrn_reflns_limit_k_min -20
_diffrn_reflns_limit_l_max 12
_diffrn_reflns_limit_l_min -11
_diffrn_reflns_number 14234
_diffrn_reflns_theta_full 30.49
_diffrn_reflns_theta_max 30.49
_diffrn_reflns_theta_min 1.71
_exptl_absorpt_coefficient_mu 1.690
_exptl_absorpt_correction_T_max 0.872
_exptl_absorpt_correction_T_min 0.720
_exptl_absorpt_correction_type empirical
_exptl_absorpt_process_details SADABS
_exptl_crystal_colour BLUE
_exptl_crystal_density_diffrn 1.819
_exptl_crystal_description PARALLELEPIPED
_exptl_crystal_F_000 1488
_exptl_crystal_size_max 0.20
_exptl_crystal_size_mid 0.10
_exptl_crystal_size_min 0.08
_refine_diff_density_max 0.274
_refine_diff_density_min -0.410
_refine_diff_density_rms 0.067
_refine_ls_abs_structure_details 'Flack H D (1983), Acta Cryst. A39, 876-881'
_refine_ls_abs_structure_Flack 0.003(6)
_refine_ls_extinction_method none
_refine_ls_goodness_of_fit_ref 0.996
_refine_ls_hydrogen_treatment mixed
_refine_ls_matrix_type full
_refine_ls_number_parameters 430
_refine_ls_number_reflns 7522
_refine_ls_number_restraints 23
_refine_ls_restrained_S_all 1.003
_refine_ls_R_factor_all 0.0283
_refine_ls_R_factor_gt 0.0251
_refine_ls_shift/su_max 0.001
_refine_ls_shift/su_mean 0.000
_refine_ls_structure_factor_coef Fsqd
_refine_ls_weighting_details 'calc w=1/[\s^2^(Fo^2^)+(0.0263P)^2^+0.0000P] where P=(Fo^2^+2Fc^2^)/3'
_refine_ls_weighting_scheme calc
_refine_ls_wR_factor_gt 0.0600
_refine_ls_wR_factor_ref 0.0612
_reflns_number_gt 6904
_reflns_number_total 7522
_reflns_threshold_expression >2sigma(I)
_cod_data_source_file ic202740b_si_001_4.cif
_cod_data_source_block 4
_cod_original_cell_volume 2670.84(11)
_cod_database_code 4328825

loop_
_symmetry_equiv_pos_as_xyz
'x, y, z'
'x, -y, z+1/2'
'x+1/2, y+1/2, z'
'x+1/2, -y+1/2, z+1/2'

loop_
_atom_site_label
_atom_site_type_symbol
_atom_site_fract_x
_atom_site_fract_y
_atom_site_fract_z
_atom_site_U_iso_or_equiv
_atom_site_adp_type
_atom_site_occupancy
_atom_site_symmetry_multiplicity
_atom_site_calc_flag
_atom_site_refinement_flags
Cu1 Cu 0.511599(10) -0.381797(15) 1.60353(2) 0.02472(6) Uani 1 1 d .
F1 F 0.47882(6) -0.44089(9) 1.40241(15) 0.0337(3) Uani 1 1 d .
O1W O 0.54007(7) -0.50364(10) 1.70561(18) 0.0305(3) Uani 1 1 d D
H1W H 0.5188(11) -0.5210(19) 1.780(3) 0.060 Uiso 1 1 d D
H2W H 0.5826(5) -0.5138(18) 1.746(3) 0.060 Uiso 1 1 d D
O2W O 0.41877(8) -0.39264(11) 1.6658(2) 0.0357(4) Uani 1 1 d D
H3W H 0.4002(12) -0.3340(10) 1.659(4) 0.060 Uiso 1 1 d D
H4W H 0.3838(9) -0.4270(16) 1.607(3) 0.060 Uiso 1 1 d D
N1 N 0.54500(9) -0.30727(12) 1.8033(2) 0.0268(4) Uani 1 1 d .
N2 N 0.57255(10) -0.15205(13) 1.8967(2) 0.0368(4) Uani 1 1 d .
N3 N 0.50600(8) -0.25204(11) 1.5075(2) 0.0271(4) Uani 1 1 d .
N4 N 0.53394(10) -0.09348(13) 1.5783(3) 0.0420(5) Uani 1 1 d .
C1 C 0.56094(12) -0.33917(16) 1.9545(3) 0.0361(5) Uani 1 1 d .
H1 H 0.5573 -0.4029 1.9735 0.043 Uiso 1 1 calc R
C2 C 0.58245(12) -0.27928(18) 2.0813(3) 0.0400(5) Uani 1 1 d .
H2 H 0.5926 -0.3007 2.1865 0.048 Uiso 1 1 calc R
C3 C 0.58839(12) -0.18559(18) 2.0461(3) 0.0421(6) Uani 1 1 d .
H3 H 0.6041 -0.1441 2.1302 0.050 Uiso 1 1 calc R
C4 C 0.55039(10) -0.21476(14) 1.7816(3) 0.0278(4) Uani 1 1 d .
C5 C 0.52914(9) -0.18362(14) 1.6134(3) 0.0280(4) Uani 1 1 d .
C6 C 0.48560(11) -0.22830(16) 1.3526(3) 0.0357(5) Uani 1 1 d .
H6 H 0.4703 -0.2743 1.2759 0.043 Uiso 1 1 calc R
C7 C 0.48715(13) -0.13583(17) 1.3061(3) 0.0441(6) Uani 1 1 d .
H7 H 0.4718 -0.1180 1.1995 0.053 Uiso 1 1 calc R
C8 C 0.51222(13) -0.07159(17) 1.4232(3) 0.0497(6) Uani 1 1 d .
H8 H 0.5143 -0.0093 1.3932 0.060 Uiso 1 1 calc R
Cu2 Cu 0.319766(10) -0.375015(14) 1.05297(2) 0.02442(6) Uani 1 1 d .
F2 F 0.31990(6) -0.49982(8) 0.97591(15) 0.0346(3) Uani 1 1 d .
O3W O 0.36074(7) -0.41123(11) 1.27464(18) 0.0317(3) Uani 1 1 d D
H5W H 0.4033(5) -0.4233(17) 1.300(4) 0.060 Uiso 1 1 d D
H6W H 0.3431(11) -0.4533(16) 1.331(3) 0.060 Uiso 1 1 d D
O4W O 0.42082(9) -0.35638(15) 1.0201(2) 0.0454(4) Uani 1 1 d D
H7W H 0.4254(14) -0.2998(11) 0.973(3) 0.060 Uiso 1 1 d D
H8W H 0.4248(15) -0.4104(12) 0.963(3) 0.060 Uiso 1 1 d D
N5 N 0.31304(8) -0.24005(11) 1.1180(2) 0.0258(3) Uani 1 1 d .
N6 N 0.27331(10) -0.09228(12) 1.0120(2) 0.0351(4) Uani 1 1 d .
N7 N 0.28055(8) -0.31853(11) 0.8356(2) 0.0243(3) Uani 1 1 d .
N8 N 0.24608(9) -0.17320(12) 0.7087(2) 0.0336(4) Uani 1 1 d .
C10 C 0.32027(13) -0.11076(16) 1.2920(3) 0.0399(5) Uani 1 1 d .
H10 H 0.3328 -0.0846 1.3940 0.048 Uiso 1 1 calc R
C11 C 0.29102(12) -0.05779(14) 1.1608(3) 0.0406(5) Uani 1 1 d .
H11 H 0.2831 0.0051 1.1762 0.049 Uiso 1 1 calc R
C12 C 0.28606(10) -0.18238(13) 0.9972(2) 0.0246(4) Uani 1 1 d .
C13 C 0.26925(9) -0.22583(13) 0.8369(2) 0.0249(4) Uani 1 1 d .
C14 C 0.26699(11) -0.36149(15) 0.6932(3) 0.0303(4) Uani 1 1 d .
H14 H 0.2737 -0.4257 0.6884 0.036 Uiso 1 1 calc R
C15 C 0.24322(12) -0.31206(16) 0.5537(3) 0.0379(5) Uani 1 1 d .
H15 H 0.2340 -0.3412 0.4541 0.045 Uiso 1 1 calc R
C16 C 0.23366(12) -0.21733(16) 0.5681(3) 0.0400(5) Uani 1 1 d .
H16 H 0.2178 -0.1825 0.4753 0.048 Uiso 1 1 calc R
C9 C 0.33025(11) -0.20394(15) 1.2666(3) 0.0327(5) Uani 1 1 d .
H9A H 0.3491 -0.2423 1.3530 0.039 Uiso 1 1 calc R
O5W O 0.21849(8) -0.41492(12) 1.0926(2) 0.0410(4) Uani 1 1 d D
H9W H 0.1987(12) -0.4446(18) 0.996(2) 0.060 Uiso 1 1 d D
H10W H 0.1949(12) -0.3627(14) 1.101(4) 0.060 Uiso 1 1 d D
O7W O 0.15754(9) -0.49754(14) 0.8055(3) 0.0508(5) Uani 1 1 d D
H13W H 0.1207(8) -0.5308(18) 0.791(3) 0.060 Uiso 1 1 d D
H14W H 0.1795(11) -0.5307(17) 0.745(3) 0.060 Uiso 1 1 d D
O6W O 0.16311(10) 0.02000(17) 0.8252(3) 0.0728(7) Uani 1 1 d D
H11W H 0.1932(11) -0.0258(16) 0.879(3) 0.060 Uiso 1 1 d D
H12W H 0.1524(14) -0.0211(17) 0.734(2) 0.060 Uiso 1 1 d D
N10 N 0.40420(10) -0.14912(14) 1.7634(3) 0.0441(5) Uani 1 1 d .
O4 O 0.38679(12) -0.20773(14) 1.6534(3) 0.0705(6) Uani 1 1 d .
O5 O 0.42250(15) -0.1772(2) 1.9006(3) 0.0931(9) Uani 1 1 d .
O6 O 0.40402(14) -0.06801(15) 1.7257(4) 0.0987(10) Uani 1 1 d .
N9 N 0.64604(8) -0.29971(13) 1.5523(2) 0.0345(4) Uani 1 1 d .
O1 O 0.61692(10) -0.37451(11) 1.5249(3) 0.0556(6) Uani 1 1 d .
O2 O 0.64706(11) -0.24476(14) 1.4438(2) 0.0615(6) Uani 1 1 d .
O3 O 0.67384(12) -0.27711(19) 1.6901(3) 0.0755(7) Uani 1 1 d .

loop_
_atom_site_aniso_label
_atom_site_aniso_U_11
_atom_site_aniso_U_22
_atom_site_aniso_U_33
_atom_site_aniso_U_23
_atom_site_aniso_U_13
_atom_site_aniso_U_12
Cu1 0.03043(13) 0.02170(11) 0.02055(12) -0.00304(9) 0.00463(10) -0.00230(9)
F1 0.0332(6) 0.0382(6) 0.0263(6) -0.0107(5) 0.0025(5) 0.0004(5)
O1W 0.0349(8) 0.0267(7) 0.0295(8) 0.0037(6) 0.0083(7) -0.0004(6)
O2W 0.0343(9) 0.0331(8) 0.0392(10) -0.0041(7) 0.0092(8) -0.0017(6)
N1 0.0310(9) 0.0251(8) 0.0239(8) -0.0014(6) 0.0067(7) -0.0051(6)
N2 0.0417(11) 0.0307(9) 0.0353(11) -0.0117(8) 0.0062(9) -0.0041(8)
N3 0.0288(9) 0.0248(8) 0.0282(9) -0.0017(7) 0.0088(8) -0.0024(6)
N4 0.0498(13) 0.0243(8) 0.0483(13) 0.0021(8) 0.0076(10) -0.0045(8)
C1 0.0431(13) 0.0364(12) 0.0280(11) -0.0003(9) 0.0084(10) -0.0059(10)
C2 0.0469(14) 0.0475(13) 0.0223(10) -0.0059(10) 0.0044(10) -0.0046(11)
C3 0.0445(14) 0.0443(13) 0.0344(13) -0.0187(10) 0.0060(11) -0.0081(11)
C4 0.0268(10) 0.0241(9) 0.0310(11) -0.0071(8) 0.0057(9) -0.0028(7)
C5 0.0275(10) 0.0266(9) 0.0286(10) -0.0004(8) 0.0057(9) -0.0009(7)
C6 0.0413(12) 0.0361(11) 0.0275(11) 0.0029(9) 0.0059(10) -0.0050(9)
C7 0.0484(15) 0.0430(12) 0.0378(14) 0.0126(10) 0.0068(12) 0.0000(10)
C8 0.0570(16) 0.0317(12) 0.0543(16) 0.0148(11) 0.0054(14) -0.0045(10)
Cu2 0.03211(13) 0.02030(10) 0.02001(12) 0.00211(8) 0.00588(10) 0.00487(9)
F2 0.0485(7) 0.0245(5) 0.0327(7) -0.0015(5) 0.0143(6) 0.0084(5)
O3W 0.0305(8) 0.0396(8) 0.0229(7) 0.0104(6) 0.0041(6) 0.0026(6)
O4W 0.0374(10) 0.0628(11) 0.0380(10) -0.0059(9) 0.0140(8) -0.0037(9)
N5 0.0304(9) 0.0226(7) 0.0232(8) -0.0016(6) 0.0054(7) 0.0020(6)
N6 0.0434(11) 0.0227(8) 0.0375(10) -0.0017(7) 0.0084(9) 0.0043(7)
N7 0.0278(9) 0.0223(7) 0.0219(8) 0.0013(6) 0.0057(7) 0.0004(6)
N8 0.0427(11) 0.0271(8) 0.0280(9) 0.0076(7) 0.0048(8) 0.0019(7)
C10 0.0479(14) 0.0348(11) 0.0357(13) -0.0122(9) 0.0094(11) -0.0015(9)
C11 0.0484(13) 0.0246(9) 0.0475(14) -0.0086(9) 0.0114(11) 0.0001(9)
C12 0.0265(10) 0.0205(8) 0.0261(10) 0.0004(7) 0.0061(8) 0.0001(7)
C13 0.0259(9) 0.0229(8) 0.0246(10) 0.0021(7) 0.0050(8) -0.0008(7)
C14 0.0348(11) 0.0262(9) 0.0280(11) -0.0021(8) 0.0055(9) -0.0001(8)
C15 0.0457(13) 0.0418(12) 0.0221(10) -0.0038(9) 0.0028(10) -0.0048(10)
C16 0.0484(14) 0.0399(12) 0.0259(11) 0.0073(9) 0.0010(10) -0.0002(10)
C9 0.0378(12) 0.0336(10) 0.0255(10) -0.0023(8) 0.0066(9) 0.0016(8)
O5W 0.0415(9) 0.0329(8) 0.0484(10) 0.0024(7) 0.0123(8) 0.0064(7)
O7W 0.0487(11) 0.0476(10) 0.0568(12) -0.0100(9) 0.0155(10) -0.0120(8)
O6W 0.0457(13) 0.0713(15) 0.096(2) 0.0391(13) 0.0102(13) 0.0076(10)
N10 0.0361(11) 0.0361(10) 0.0603(15) 0.0002(10) 0.0139(11) -0.0007(8)
O4 0.0973(18) 0.0456(11) 0.0612(13) -0.0086(10) 0.0099(13) 0.0086(11)
O5 0.111(2) 0.104(2) 0.0539(16) 0.0016(15) 0.0063(15) -0.0179(18)
O6 0.112(2) 0.0380(11) 0.136(3) 0.0003(13) 0.018(2) -0.0080(12)
N9 0.0292(9) 0.0421(10) 0.0321(10) 0.0016(8) 0.0085(8) 0.0033(7)
O1 0.0579(13) 0.0373(10) 0.0775(16) -0.0084(9) 0.0284(12) -0.0094(8)
O2 0.0770(15) 0.0664(13) 0.0344(10) 0.0126(9) 0.0043(10) -0.0240(11)
O3 0.0724(16) 0.115(2) 0.0308(10) -0.0023(11) 0.0001(10) -0.0291(14)

loop_
_atom_type_symbol
_atom_type_description
_atom_type_scat_dispersion_real
_atom_type_scat_dispersion_imag
_atom_type_scat_source
C C 0.0033 0.0016 'International Tables Vol C Tables 4.2.6.8 and 6.1.1.4'
H H 0.0000 0.0000 'International Tables Vol C Tables 4.2.6.8 and 6.1.1.4'
N N 0.0061 0.0033 'International Tables Vol C Tables 4.2.6.8 and 6.1.1.4'
O O 0.0106 0.0060 'International Tables Vol C Tables 4.2.6.8 and 6.1.1.4'
F F 0.0171 0.0103 'International Tables Vol C Tables 4.2.6.8 and 6.1.1.4'
Cu Cu 0.3201 1.2651 'International Tables Vol C Tables 4.2.6.8 and 6.1.1.4'

loop_
_geom_angle_atom_site_label_1
_geom_angle_atom_site_label_2
_geom_angle_atom_site_label_3
_geom_angle
F1 Cu1 O1W 91.03(6)
F1 Cu1 N1 174.19(6)
O1W Cu1 N1 94.62(7)
F1 Cu1 N3 93.55(6)
O1W Cu1 N3 165.26(7)
N1 Cu1 N3 80.65(7)
F1 Cu1 O2W 92.43(6)
O1W Cu1 O2W 92.09(6)
N1 Cu1 O2W 88.67(7)
N3 Cu1 O2W 101.69(6)
F1 Cu1 O1 85.67(7)
O1W Cu1 O1 87.11(6)
N1 Cu1 O1 93.30(7)
N3 Cu1 O1 79.28(7)
O2W Cu1 O1 177.93(6)
Cu1 O1W H1W 112.2(17)
Cu1 O1W H2W 118.5(16)
H1W O1W H2W 111(2)
Cu1 O2W H3W 110(2)
Cu1 O2W H4W 125.3(18)
H3W O2W H4W 98(2)
C1 N1 C4 117.42(19)
C1 N1 Cu1 127.26(15)
C4 N1 Cu1 115.31(14)
C4 N2 C3 115.68(19)
C6 N3 C5 117.71(18)
C6 N3 Cu1 127.71(14)
C5 N3 Cu1 114.45(14)
C5 N4 C8 115.2(2)
N1 C1 C2 121.0(2)
N1 C1 H1 119.5
C2 C1 H1 119.5
C1 C2 C3 117.1(2)
C1 C2 H2 121.4
C3 C2 H2 121.4
N2 C3 C2 123.0(2)
N2 C3 H3 118.5
C2 C3 H3 118.5
N2 C4 N1 125.7(2)
N2 C4 C5 119.58(19)
N1 C4 C5 114.70(18)
N4 C5 N3 125.7(2)
N4 C5 C4 119.55(19)
N3 C5 C4 114.73(18)
N3 C6 C7 120.4(2)
N3 C6 H6 119.8
C7 C6 H6 119.8
C8 C7 C6 117.3(2)
C8 C7 H7 121.3
C6 C7 H7 121.3
N4 C8 C7 123.6(2)
N4 C8 H8 118.2
C7 C8 H8 118.2
F2 Cu2 O3W 93.08(6)
F2 Cu2 N7 94.95(6)
O3W Cu2 N7 171.72(7)
F2 Cu2 N5 174.90(7)
O3W Cu2 N5 91.53(7)
N7 Cu2 N5 80.51(7)
F2 Cu2 O4W 88.11(6)
O3W Cu2 O4W 86.84(7)
N7 Cu2 O4W 91.45(7)
N5 Cu2 O4W 94.32(7)
F2 Cu2 O5W 85.71(6)
O3W Cu2 O5W 90.05(6)
N7 Cu2 O5W 92.51(6)
N5 Cu2 O5W 92.12(6)
O4W Cu2 O5W 172.93(6)
Cu2 O3W H5W 116.5(19)
Cu2 O3W H6W 122.3(18)
H5W O3W H6W 108(2)
Cu2 O4W H7W 112.2(19)
Cu2 O4W H8W 102(2)
H7W O4W H8W 117(2)
C12 N5 C9 117.75(17)
C12 N5 Cu2 114.67(14)
C9 N5 Cu2 127.53(14)
C12 N6 C11 115.79(19)
C14 N7 C13 117.51(18)
C14 N7 Cu2 127.73(14)
C13 N7 Cu2 114.72(14)
C13 N8 C16 115.95(18)
C11 C10 C9 117.3(2)
C11 C10 H10 121.3
C9 C10 H10 121.3
N6 C11 C10 123.1(2)
N6 C11 H11 118.4
C10 C11 H11 118.4
N6 C12 N5 125.41(19)
N6 C12 C13 119.47(18)
N5 C12 C13 115.12(16)
N8 C13 N7 125.4(2)
N8 C13 C12 119.66(17)
N7 C13 C12 114.89(17)
N7 C14 C15 120.95(19)
N7 C14 H14 119.5
C15 C14 H14 119.5
C14 C15 C16 117.0(2)
C14 C15 H15 121.5
C16 C15 H15 121.5
N8 C16 C15 123.2(2)
N8 C16 H16 118.4
C15 C16 H16 118.4
N5 C9 C10 120.6(2)
N5 C9 H9A 119.7
C10 C9 H9A 119.7
Cu2 O5W H9W 101.9(18)
Cu2 O5W H10W 113(2)
H9W O5W H10W 107(2)
H13W O7W H14W 105(2)
H11W O6W H12W 88.1(18)
O6 N10 O5 124.0(3)
O6 N10 O4 117.3(3)
O5 N10 O4 118.6(2)
O3 N9 O2 117.8(2)
O3 N9 O1 120.7(2)
O2 N9 O1 121.4(2)
N9 O1 Cu1 116.56(14)

loop_
_geom_bond_atom_site_label_1
_geom_bond_atom_site_label_2
_geom_bond_distance
Cu1 F1 1.8949(12)
Cu1 O1W 1.9734(14)
Cu1 N1 1.9950(18)
Cu1 N3 2.0181(16)
Cu1 O2W 2.2996(18)
Cu1 O1 2.640(2)
O1W H1W 0.936(10)
O1W H2W 0.933(10)
O2W H3W 0.929(10)
O2W H4W 0.945(10)
N1 C1 1.342(3)
N1 C4 1.342(3)
N2 C4 1.330(3)
N2 C3 1.336(3)
N3 C6 1.340(3)
N3 C5 1.342(3)
N4 C5 1.332(3)
N4 C8 1.337(3)
C1 C2 1.372(3)
C1 H1 0.9300
C2 C3 1.384(3)
C2 H2 0.9300
C3 H3 0.9300
C4 C5 1.474(3)
C6 C7 1.381(3)
C6 H6 0.9300
C7 C8 1.368(4)
C7 H7 0.9300
C8 H8 0.9300
Cu2 F2 1.9006(11)
Cu2 O3W 1.9592(15)
Cu2 N7 2.0164(17)
Cu2 N5 2.0219(16)
Cu2 O4W 2.3791(19)
Cu2 O5W 2.4592(17)
O3W H5W 0.935(10)
O3W H6W 0.929(10)
O4W H7W 0.921(10)
O4W H8W 0.934(10)
N5 C12 1.338(3)
N5 C9 1.343(3)
N6 C12 1.329(2)
N6 C11 1.336(3)
N7 C14 1.338(3)
N7 C13 1.346(2)
N8 C13 1.324(3)
N8 C16 1.333(3)
C10 C11 1.373(4)
C10 C9 1.374(3)
C10 H10 0.9300
C11 H11 0.9300
C12 C13 1.474(3)
C14 C15 1.375(3)
C14 H14 0.9300
C15 C16 1.378(3)
C15 H15 0.9300
C16 H16 0.9300
C9 H9A 0.9300
O5W H9W 0.936(10)
O5W H10W 0.929(10)
O7W H13W 0.932(10)
O7W H14W 0.945(10)
O6W H11W 0.962(10)
O6W H12W 0.963(10)
N10 O6 1.201(3)
N10 O5 1.216(3)
N10 O4 1.247(3)
N9 O3 1.229(3)
N9 O2 1.231(2)
N9 O1 1.238(2)

loop_
_geom_hbond_atom_site_label_D
_geom_hbond_atom_site_label_H
_geom_hbond_atom_site_label_A
_geom_hbond_distance_DH
_geom_hbond_distance_HA
_geom_hbond_distance_DA
_geom_hbond_angle_DHA
_geom_hbond_site_symmetry_A
O1W H1W F1 0.936(10) 1.665(10) 2.5985(19) 176(3) 2_545
O1W H2W O6W 0.933(10) 1.811(14) 2.688(3) 156(2) 3_546
O2W H3W O4 0.929(10) 1.822(12) 2.725(3) 163(3) .
O2W H4W F2 0.945(10) 1.880(10) 2.821(2) 174(3) 2_545
O3W H5W F1 0.935(10) 1.700(13) 2.6078(18) 163(3) .
O3W H6W F2 0.929(10) 1.635(14) 2.5300(18) 161(3) 2_545
O4W H7W O5 0.921(10) 1.853(11) 2.760(3) 168(3) 1_554
O4W H8W F1 0.934(10) 2.568(16) 3.439(2) 155(3) 2_544
O5W H9W O7W 0.936(10) 1.819(10) 2.754(3) 177(3) .
O5W H10W O2 0.929(10) 2.13(2) 2.875(3) 136(3) 4_444
O5W H10W O3 0.929(10) 2.234(14) 3.112(3) 157(3) 4_444
O6W H11W N6 0.962(10) 2.077(12) 3.014(3) 164(3) .
O7W H13W N4 0.932(10) 2.45(2) 3.228(3) 141(2) 3_444
O7W H13W N2 0.932(10) 2.353(19) 3.156(3) 144(2) 3_444
O7W H14W O5W 0.945(10) 1.937(11) 2.875(3) 171(3) 2_544
